data_7711647
loop_
_publ_author_name
'Mikata, Yuji'
'Kaneda, Minori'
'Yonemura, Shizuka'
'Akedo, Miyu'
'Konno, Hideo'
'Matsuo, Takashi'

_publ_section_title
;
 Cd<sup>2+</sup>-selective fluorescence response of TQEN
 (<i>N</i>,<i>N</i>,<i>N</i>',<i>N</i>'-tetrakis(2-quinolylmethyl)ethylenediamine)
 derivatives bearing ether oxygen-binding sites.
;
_journal_name_full 'Dalton transactions (Cambridge, England : 2003)'
_journal_paper_doi 10.1039/d2dt02948k
_journal_year 2022
_chemical_formula_moiety 'C44 H40 Cd Cl2 N6 O10'
_chemical_formula_sum 'C44 H40 Cd Cl2 N6 O10'
_chemical_formula_weight 996.15
_space_group_crystal_system monoclinic
_space_group_IT_number 14
_space_group_name_Hall '-P 2ybc'
_space_group_name_H-M_alt 'P 1 21/c 1'
_atom_sites_solution_hydrogens geom
_atom_sites_solution_primary direct
_atom_sites_solution_secondary difmap
_audit_update_record
;
2022-09-06 deposited with the CCDC.	2022-10-14 downloaded from the CCDC.
;
_cell_angle_alpha 90.0000
_cell_angle_beta 94.160(3)
_cell_angle_gamma 90.0000
_cell_formula_units_Z 4
_cell_length_a 12.1523(6)
_cell_length_b 16.5107(15)
_cell_length_c 20.3375(13)
_cell_measurement_reflns_used 13162
_cell_measurement_temperature 153
_cell_measurement_theta_max 27.53
_cell_measurement_theta_min 3.01
_cell_volume 4069.8(5)
_computing_cell_refinement CrystalClear
_computing_data_collection 'CrystalClear (Rigaku/MSC Inc., 2006)'
_computing_data_reduction CrystalClear
_computing_molecular_graphics 'CrystalStructure 4.2.5'
_computing_publication_material 'CrystalStructure 4.2.5 (Rigaku, 2017)'
_computing_structure_refinement 'SHELXL Version 2016/6 (Sheldrick, 2008)'
_computing_structure_solution 'Il Milione (Burla, et al., 2007)'
_diffrn_ambient_temperature 153
_diffrn_detector_area_resol_mean 7.314
_diffrn_measured_fraction_theta_full 0.997
_diffrn_measured_fraction_theta_max 0.997
_diffrn_measurement_device_type 'Rigaku Mercury70'
_diffrn_measurement_method \w
_diffrn_radiation_type 'Mo K\a'
_diffrn_radiation_wavelength 0.71075
_diffrn_reflns_av_R_equivalents 0.0183
_diffrn_reflns_Laue_measured_fraction_full 0.997
_diffrn_reflns_Laue_measured_fraction_max 0.997
_diffrn_reflns_limit_h_max 15
_diffrn_reflns_limit_h_min -15
_diffrn_reflns_limit_k_max 16
_diffrn_reflns_limit_k_min -21
_diffrn_reflns_limit_l_max 26
_diffrn_reflns_limit_l_min -25
_diffrn_reflns_number 30977
_diffrn_reflns_point_group_measured_fraction_full 0.997
_diffrn_reflns_point_group_measured_fraction_max 0.997
_diffrn_reflns_theta_full 25.242
_diffrn_reflns_theta_max 27.484
_diffrn_reflns_theta_min 3.111
_diffrn_standards_number 0
_exptl_absorpt_coefficient_mu 0.739
_exptl_absorpt_correction_T_max 0.801
_exptl_absorpt_correction_T_min 0.690
_exptl_absorpt_correction_type multi-scan
_exptl_absorpt_process_details 'REQAB (Rigaku, 1998)'
_exptl_crystal_colour colorless
_exptl_crystal_density_diffrn 1.626
_exptl_crystal_density_method 'not measured'
_exptl_crystal_description unknown
_exptl_crystal_F_000 2032.00
_exptl_crystal_size_max 0.500
_exptl_crystal_size_mid 0.500
_exptl_crystal_size_min 0.300
_refine_diff_density_max 1.00
_refine_diff_density_min -0.78
_refine_ls_extinction_method none
_refine_ls_goodness_of_fit_ref 1.051
_refine_ls_hydrogen_treatment constr
_refine_ls_number_parameters 569
_refine_ls_number_reflns 9310
_refine_ls_number_restraints 0
_refine_ls_R_factor_all 0.0430
_refine_ls_R_factor_gt 0.0391
_refine_ls_shift/su_max 0.001
_refine_ls_structure_factor_coef Fsqd
_refine_ls_weighting_details 'w = 1/[\s^2^(Fo^2^)+(0.0502P)^2^+5.2135P] where P=(Fo^2^+2Fc^2^)/3'
_refine_ls_weighting_scheme calc
_refine_ls_wR_factor_gt 0.0981
_refine_ls_wR_factor_ref 0.1021
_reflns_Friedel_coverage 0.000
_reflns_number_gt 8475
_reflns_number_total 9310
_reflns_threshold_expression F^2^>2.0\s(F^2^)
_cod_data_source_file d2dt02948k2.cif
_cod_data_source_block MOMOTQEN-Cd(ClO4)2-220418-1
_cod_database_code 7711647

loop_
_space_group_symop_id
_space_group_symop_operation_xyz
1 +X,+Y,+Z
2 -X,1/2+Y,1/2-Z
3 -X,-Y,-Z
4 +X,-1/2-Y,-1/2+Z

loop_
_atom_site_label
_atom_site_type_symbol
_atom_site_fract_x
_atom_site_fract_y
_atom_site_fract_z
_atom_site_U_iso_or_equiv
_atom_site_adp_type
_atom_site_occupancy
_atom_site_site_symmetry_order
_atom_site_calc_flag
_atom_site_refinement_flags_posn
_atom_site_refinement_flags_adp
_atom_site_refinement_flags_occupancy
_atom_site_disorder_assembly
_atom_site_disorder_group
Cd1 Cd 0.27354(2) 0.16325(2) 0.83335(2) 0.02329(7) Uani 1 1 d . . . . .
Cl1 Cl 0.72189(7) 0.34549(4) 0.99455(4) 0.04197(17) Uani 1 1 d . . . . .
Cl2 Cl 0.39539(6) 0.40886(5) 0.65628(3) 0.04126(16) Uani 1 1 d . . . . .
O1 O 0.12280(16) 0.21372(13) 0.71651(10) 0.0414(5) Uani 1 1 d . . . . .
O2 O -0.00807(19) 0.30001(15) 0.66173(11) 0.0512(5) Uani 1 1 d . . . . .
O3 O 0.7646(3) 0.41884(17) 0.97265(13) 0.0763(9) Uani 1 1 d . . . . .
O4 O 0.7468(2) 0.28064(17) 0.95313(17) 0.0756(9) Uani 1 1 d . . . . .
O5 O 0.7574(5) 0.33484(18) 1.06072(19) 0.152(3) Uani 1 1 d . . . . .
O6 O 0.6066(3) 0.3513(3) 0.9920(3) 0.146(2) Uani 1 1 d . . . . .
O7 O 0.4337(2) 0.47251(17) 0.61694(12) 0.0639(7) Uani 1 1 d . . . . .
O8 O 0.2817(2) 0.39428(19) 0.63539(15) 0.0709(8) Uani 1 1 d . . . . .
O9 O 0.4075(3) 0.4348(2) 0.72303(12) 0.0803(9) Uani 1 1 d . . . . .
O10 O 0.4573(3) 0.33725(17) 0.6479(2) 0.0815(10) Uani 1 1 d . . . . .
N1 N 0.46154(17) 0.20232(13) 0.84396(11) 0.0305(4) Uani 1 1 d . . . . .
N2 N 0.3284(2) 0.15091(14) 0.94977(11) 0.0334(5) Uani 1 1 d . . . . .
N3 N 0.33855(19) 0.16969(12) 0.72697(10) 0.0278(4) Uani 1 1 d . . . . .
N4 N 0.27350(16) 0.30764(13) 0.85054(10) 0.0268(4) Uani 1 1 d . . . . .
N5 N 0.30482(17) 0.01906(13) 0.85380(10) 0.0284(4) Uani 1 1 d . . . . .
N6 N 0.11724(18) 0.13278(14) 0.89143(11) 0.0312(4) Uani 1 1 d . . . . .
C1 C 0.5087(2) 0.17926(19) 0.91097(15) 0.0390(6) Uani 1 1 d . . . . .
H1A H 0.578770 0.208866 0.921000 0.047 Uiso 1 1 calc R U . . .
H1B H 0.525362 0.120560 0.911799 0.047 Uiso 1 1 calc R U . . .
C2 C 0.4306(2) 0.19819(18) 0.96286(14) 0.0376(6) Uani 1 1 d . . . . .
H2A H 0.465286 0.184340 1.006972 0.045 Uiso 1 1 calc R U . . .
H2B H 0.413245 0.256780 0.962243 0.045 Uiso 1 1 calc R U . . .
C3 C 0.5140(2) 0.15698(17) 0.79288(15) 0.0361(6) Uani 1 1 d . . . . .
H3A H 0.526425 0.100494 0.807974 0.043 Uiso 1 1 calc R U . . .
H3B H 0.586816 0.181338 0.786377 0.043 Uiso 1 1 calc R U . . .
C4 C 0.4464(2) 0.15628(15) 0.72857(14) 0.0334(6) Uani 1 1 d . . . . .
C5 C 0.5015(3) 0.1351(2) 0.67198(16) 0.0446(7) Uani 1 1 d . . . . .
H5 H 0.579613 0.130387 0.674327 0.053 Uiso 1 1 calc R U . . .
C6 C 0.4416(3) 0.12172(19) 0.61509(16) 0.0472(7) Uani 1 1 d . . . . .
H6 H 0.477323 0.104382 0.577531 0.057 Uiso 1 1 calc R U . . .
C7 C 0.2614(3) 0.11609(19) 0.55283(15) 0.0490(8) Uani 1 1 d . . . . .
H7 H 0.293343 0.094025 0.515516 0.059 Uiso 1 1 calc R U . . .
C8 C 0.1523(3) 0.13111(19) 0.55036(14) 0.0485(8) Uani 1 1 d . . . . .
H8 H 0.108165 0.118594 0.511207 0.058 Uiso 1 1 calc R U . . .
C9 C 0.1018(3) 0.16489(17) 0.60421(16) 0.0435(7) Uani 1 1 d . . . . .
H9 H 0.025159 0.176981 0.600515 0.052 Uiso 1 1 calc R U . . .
C10 C 0.1645(3) 0.18048(17) 0.66282(14) 0.0372(6) Uani 1 1 d . . . . .
C11 C 0.2773(3) 0.16247(15) 0.66777(13) 0.0333(6) Uani 1 1 d . . . . .
C12 C 0.3274(3) 0.13289(17) 0.61015(13) 0.0405(7) Uani 1 1 d . . . . .
C13 C 0.0088(3) 0.2391(2) 0.70792(16) 0.0474(7) Uani 1 1 d . . . . .
H13A H -0.037479 0.191890 0.694059 0.057 Uiso 1 1 calc R U . . .
H13B H -0.015083 0.258298 0.750741 0.057 Uiso 1 1 calc R U . . .
C14 C 0.0257(3) 0.3782(2) 0.6856(2) 0.0575(9) Uani 1 1 d . . . . .
H14A H 0.104903 0.377514 0.698554 0.069 Uiso 1 1 calc R U . . .
H14B H -0.015200 0.392225 0.723780 0.069 Uiso 1 1 calc R U . . .
H14C H 0.010412 0.418472 0.650695 0.069 Uiso 1 1 calc R U . . .
C15 C 0.4688(2) 0.29004(16) 0.83174(14) 0.0340(5) Uani 1 1 d . . . . .
H15A H 0.475546 0.298560 0.784019 0.041 Uiso 1 1 calc R U . . .
H15B H 0.537258 0.310676 0.855327 0.041 Uiso 1 1 calc R U . . .
C16 C 0.3731(2) 0.33988(15) 0.85237(12) 0.0281(5) Uani 1 1 d . . . . .
C17 C 0.3944(2) 0.42143(16) 0.86986(13) 0.0327(5) Uani 1 1 d . . . . .
H17 H 0.467437 0.442068 0.870905 0.039 Uiso 1 1 calc R U . . .
C18 C 0.3100(2) 0.47033(16) 0.88520(13) 0.0322(5) Uani 1 1 d . . . . .
H18 H 0.323500 0.525359 0.896777 0.039 Uiso 1 1 calc R U . . .
C19 C 0.1100(2) 0.48488(16) 0.90092(13) 0.0342(5) Uani 1 1 d . . . . .
H19 H 0.119761 0.540257 0.912631 0.041 Uiso 1 1 calc R U . . .
C20 C 0.0081(2) 0.45079(17) 0.90076(14) 0.0363(6) Uani 1 1 d . . . . .
H20 H -0.052897 0.482534 0.912084 0.044 Uiso 1 1 calc R U . . .
C21 C -0.0072(2) 0.36911(18) 0.88396(14) 0.0363(6) Uani 1 1 d . . . . .
H21 H -0.078375 0.345450 0.884810 0.044 Uiso 1 1 calc R U . . .
C22 C 0.0796(2) 0.32312(16) 0.86633(14) 0.0323(5) Uani 1 1 d . . . . .
H22 H 0.067836 0.268097 0.854127 0.039 Uiso 1 1 calc R U . . .
C23 C 0.1869(2) 0.35659(15) 0.86608(11) 0.0269(5) Uani 1 1 d . . . . .
C24 C 0.2020(2) 0.43849(15) 0.88375(11) 0.0277(5) Uani 1 1 d . . . . .
C25 C 0.3439(3) 0.06575(18) 0.96897(14) 0.0404(6) Uani 1 1 d . . . . .
H25A H 0.297540 0.054944 1.006068 0.048 Uiso 1 1 calc R U . . .
H25B H 0.421733 0.058741 0.985966 0.048 Uiso 1 1 calc R U . . .
C26 C 0.3183(2) 0.00189(16) 0.91720(12) 0.0299(5) Uani 1 1 d . . . . .
C27 C 0.3137(2) -0.07825(17) 0.94187(14) 0.0377(6) Uani 1 1 d . . . . .
H27 H 0.323755 -0.087928 0.987962 0.045 Uiso 1 1 calc R U . . .
C28 C 0.2951(3) -0.14089(18) 0.89970(15) 0.0419(7) Uani 1 1 d . . . . .
H28 H 0.291080 -0.194664 0.915968 0.050 Uiso 1 1 calc R U . . .
C29 C 0.2645(2) -0.18799(17) 0.78424(16) 0.0409(6) Uani 1 1 d . . . . .
H29 H 0.259458 -0.242591 0.798433 0.049 Uiso 1 1 calc R U . . .
C30 C 0.2551(2) -0.17084(17) 0.71858(16) 0.0403(7) Uani 1 1 d . . . . .
H30 H 0.243970 -0.213322 0.687301 0.048 Uiso 1 1 calc R U . . .
C31 C 0.2619(2) -0.09031(17) 0.69719(14) 0.0364(6) Uani 1 1 d . . . . .
H31 H 0.255601 -0.078509 0.651351 0.044 Uiso 1 1 calc R U . . .
C32 C 0.2776(2) -0.02854(16) 0.74194(13) 0.0330(5) Uani 1 1 d . . . . .
H32 H 0.281335 0.025746 0.726775 0.040 Uiso 1 1 calc R U . . .
C33 C 0.28808(19) -0.04453(15) 0.80985(12) 0.0282(5) Uani 1 1 d . . . . .
C34 C 0.2817(2) -0.12575(17) 0.83158(13) 0.0335(6) Uani 1 1 d . . . . .
C35 C 0.2358(2) 0.18680(19) 0.98240(13) 0.0374(6) Uani 1 1 d . . . . .
H35A H 0.238000 0.246447 0.977652 0.045 Uiso 1 1 calc R U . . .
H35B H 0.243919 0.173911 1.030047 0.045 Uiso 1 1 calc R U . . .
C36 C 0.1263(2) 0.15578(17) 0.95363(13) 0.0354(6) Uani 1 1 d . . . . .
C37 C 0.0348(3) 0.1574(2) 0.99300(16) 0.0504(8) Uani 1 1 d . . . . .
H37 H 0.044171 0.171555 1.038343 0.061 Uiso 1 1 calc R U . . .
C38 C -0.0662(3) 0.1385(2) 0.96473(18) 0.0567(9) Uani 1 1 d . . . . .
H38 H -0.128840 0.142690 0.989875 0.068 Uiso 1 1 calc R U . . .
C39 C -0.1825(3) 0.0904(2) 0.86641(19) 0.0567(9) Uani 1 1 d . . . . .
H39 H -0.247437 0.093904 0.889595 0.068 Uiso 1 1 calc R U . . .
C40 C -0.1900(3) 0.0644(2) 0.80317(19) 0.0551(9) Uani 1 1 d . . . . .
H40 H -0.259695 0.050202 0.782147 0.066 Uiso 1 1 calc R U . . .
C41 C -0.0944(3) 0.0585(2) 0.76880(17) 0.0498(8) Uani 1 1 d . . . . .
H41 H -0.099622 0.039641 0.724545 0.060 Uiso 1 1 calc R U . . .
C42 C 0.0068(2) 0.07957(19) 0.79832(14) 0.0409(6) Uani 1 1 d . . . . .
H42 H 0.070944 0.074846 0.774549 0.049 Uiso 1 1 calc R U . . .
C43 C 0.0157(2) 0.10811(17) 0.86359(14) 0.0336(5) Uani 1 1 d . . . . .
C44 C -0.0799(2) 0.1126(2) 0.89871(16) 0.0451(7) Uani 1 1 d . . . . .

loop_
_atom_site_aniso_label
_atom_site_aniso_U_11
_atom_site_aniso_U_22
_atom_site_aniso_U_33
_atom_site_aniso_U_23
_atom_site_aniso_U_13
_atom_site_aniso_U_12
Cd1 0.02411(10) 0.02478(10) 0.02104(10) -0.00192(6) 0.00208(6) -0.00145(6)
Cl1 0.0540(4) 0.0380(4) 0.0345(3) -0.0041(3) 0.0071(3) -0.0139(3)
Cl2 0.0446(4) 0.0450(4) 0.0351(3) -0.0009(3) 0.0092(3) 0.0003(3)
O1 0.0361(10) 0.0496(12) 0.0381(10) -0.0015(9) 0.0012(8) -0.0004(9)
O2 0.0501(13) 0.0536(14) 0.0492(13) 0.0006(11) -0.0009(10) 0.0039(10)
O3 0.129(3) 0.0549(16) 0.0476(14) -0.0014(12) 0.0238(15) -0.0381(17)
O4 0.0522(15) 0.0588(16) 0.117(2) -0.0455(17) 0.0139(15) -0.0068(12)
O5 0.323(7) 0.0456(18) 0.074(2) 0.0224(15) -0.084(3) -0.064(3)
O6 0.069(2) 0.164(4) 0.215(5) -0.128(4) 0.068(3) -0.037(2)
O7 0.0796(18) 0.0648(16) 0.0461(13) 0.0090(12) -0.0023(12) -0.0251(14)
O8 0.0491(14) 0.082(2) 0.083(2) -0.0183(16) 0.0177(13) -0.0131(13)
O9 0.114(3) 0.097(2) 0.0291(12) -0.0004(13) -0.0026(13) 0.0275(19)
O10 0.071(2) 0.0586(18) 0.119(3) -0.0127(16) 0.0335(19) 0.0132(14)
N1 0.0254(10) 0.0289(11) 0.0371(11) -0.0038(9) 0.0019(8) 0.0013(8)
N2 0.0399(12) 0.0340(12) 0.0254(10) -0.0019(9) -0.0036(9) -0.0014(9)
N3 0.0380(11) 0.0223(10) 0.0237(10) 0.0001(7) 0.0059(8) -0.0008(8)
N4 0.0272(10) 0.0253(10) 0.0279(10) -0.0021(8) 0.0014(8) -0.0004(8)
N5 0.0304(10) 0.0262(10) 0.0285(10) 0.0010(8) 0.0020(8) -0.0013(8)
N6 0.0325(11) 0.0327(11) 0.0290(11) -0.0008(9) 0.0058(8) -0.0027(9)
C1 0.0303(13) 0.0405(15) 0.0444(16) -0.0015(12) -0.0095(11) 0.0003(11)
C2 0.0391(14) 0.0394(15) 0.0327(13) -0.0043(11) -0.0091(11) -0.0034(12)
C3 0.0272(12) 0.0343(14) 0.0475(16) -0.0054(11) 0.0082(11) 0.0022(10)
C4 0.0404(14) 0.0237(12) 0.0381(14) -0.0029(10) 0.0169(11) -0.0002(10)
C5 0.0481(17) 0.0416(16) 0.0465(17) -0.0041(13) 0.0201(14) 0.0057(13)
C6 0.066(2) 0.0379(16) 0.0399(16) 0.0000(12) 0.0213(14) 0.0084(14)
C7 0.081(2) 0.0366(16) 0.0301(14) 0.0003(12) 0.0049(14) 0.0039(15)
C8 0.084(2) 0.0350(16) 0.0247(13) 0.0030(11) -0.0071(14) -0.0053(15)
C9 0.0544(18) 0.0342(15) 0.0405(16) 0.0051(12) -0.0069(13) -0.0067(12)
C10 0.0510(16) 0.0302(13) 0.0299(13) 0.0019(11) -0.0010(11) -0.0078(12)
C11 0.0512(16) 0.0234(12) 0.0253(12) 0.0036(9) 0.0032(11) -0.0036(10)
C12 0.070(2) 0.0243(13) 0.0277(13) 0.0038(10) 0.0060(12) -0.0013(13)
C13 0.0371(15) 0.057(2) 0.0482(17) -0.0007(15) 0.0023(13) -0.0022(14)
C14 0.058(2) 0.051(2) 0.065(2) -0.0015(17) 0.0102(17) 0.0013(16)
C15 0.0274(12) 0.0297(13) 0.0457(15) -0.0049(11) 0.0081(10) -0.0045(10)
C16 0.0310(12) 0.0270(12) 0.0265(12) -0.0005(9) 0.0041(9) -0.0026(9)
C17 0.0345(13) 0.0293(13) 0.0354(13) -0.0021(10) 0.0089(10) -0.0075(10)
C18 0.0423(14) 0.0244(12) 0.0308(12) -0.0023(10) 0.0094(10) -0.0050(10)
C19 0.0411(14) 0.0281(13) 0.0336(13) -0.0036(10) 0.0027(10) 0.0056(11)
C20 0.0338(13) 0.0370(14) 0.0378(14) -0.0040(11) 0.0008(10) 0.0086(11)
C21 0.0269(12) 0.0400(15) 0.0412(15) -0.0043(12) -0.0027(10) 0.0025(11)
C22 0.0279(12) 0.0305(13) 0.0377(14) -0.0040(11) -0.0022(10) 0.0010(10)
C23 0.0282(12) 0.0301(12) 0.0222(11) 0.0000(9) -0.0001(9) 0.0017(9)
C24 0.0340(12) 0.0281(12) 0.0212(10) -0.0003(9) 0.0028(9) 0.0009(10)
C25 0.0531(17) 0.0368(15) 0.0296(13) 0.0039(11) -0.0077(11) 0.0001(12)
C26 0.0298(12) 0.0312(13) 0.0290(12) 0.0037(10) 0.0041(9) 0.0015(10)
C27 0.0431(15) 0.0372(15) 0.0339(13) 0.0102(11) 0.0101(11) 0.0024(12)
C28 0.0522(17) 0.0286(14) 0.0457(16) 0.0110(12) 0.0091(13) 0.0008(12)
C29 0.0414(15) 0.0247(13) 0.0571(18) -0.0017(12) 0.0065(13) 0.0018(11)
C30 0.0350(14) 0.0323(14) 0.0536(18) -0.0151(12) 0.0033(12) 0.0009(11)
C31 0.0369(14) 0.0373(15) 0.0351(14) -0.0058(11) 0.0030(11) -0.0016(11)
C32 0.0365(13) 0.0280(13) 0.0344(13) 0.0001(10) 0.0023(10) -0.0026(10)
C33 0.0250(11) 0.0275(12) 0.0326(12) 0.0001(10) 0.0053(9) -0.0010(9)
C34 0.0318(13) 0.0279(13) 0.0413(15) 0.0021(10) 0.0063(11) 0.0015(10)
C35 0.0459(15) 0.0440(16) 0.0227(12) -0.0062(11) 0.0039(10) -0.0013(12)
C36 0.0412(15) 0.0380(15) 0.0278(13) 0.0012(10) 0.0092(11) -0.0018(11)
C37 0.0546(19) 0.065(2) 0.0341(15) -0.0069(14) 0.0190(14) -0.0091(15)
C38 0.0483(18) 0.074(2) 0.0510(19) -0.0082(17) 0.0250(15) -0.0105(17)
C39 0.0337(15) 0.071(2) 0.067(2) 0.0002(18) 0.0147(15) -0.0082(15)
C40 0.0347(15) 0.063(2) 0.066(2) 0.0018(18) -0.0005(14) -0.0128(15)
C41 0.0445(17) 0.060(2) 0.0446(17) -0.0007(15) -0.0010(13) -0.0131(15)
C42 0.0387(14) 0.0490(17) 0.0354(14) -0.0005(12) 0.0055(11) -0.0080(12)
C43 0.0314(12) 0.0338(14) 0.0363(13) 0.0033(11) 0.0075(10) -0.0030(10)
C44 0.0356(14) 0.0525(18) 0.0487(17) 0.0010(14) 0.0139(13) -0.0058(13)

loop_
_atom_type_symbol
_atom_type_description
_atom_type_scat_dispersion_real
_atom_type_scat_dispersion_imag
_atom_type_scat_source
C C 0.0033 0.0016
;
International Tables for Crystallography
(Vol. C, Tables 4.2.6.8 and 6.1.1.4)
;
H H 0.0000 0.0000
;
International Tables for Crystallography
(Vol. C, Table 6.1.1.4)
;
Cd Cd -0.8075 1.2024
;
International Tables for Crystallography
(Vol. C, Tables 4.2.6.8 and 6.1.1.4)
;
Cl Cl 0.1484 0.1585
;
International Tables for Crystallography
(Vol. C, Tables 4.2.6.8 and 6.1.1.4)
;
N N 0.0061 0.0033
;
International Tables for Crystallography
(Vol. C, Tables 4.2.6.8 and 6.1.1.4)
;
O O 0.0106 0.0060
;
International Tables for Crystallography
(Vol. C, Tables 4.2.6.8 and 6.1.1.4)
;

loop_
_geom_angle_atom_site_label_1
_geom_angle_atom_site_label_2
_geom_angle_atom_site_label_3
_geom_angle
_geom_angle_site_symmetry_1
_geom_angle_site_symmetry_3
_geom_angle_publ_flag
N3 Cd1 N6 143.42(8) . . ?
N3 Cd1 N1 71.71(8) . . ?
N6 Cd1 N1 144.84(8) . . ?
N3 Cd1 N4 95.28(7) . . ?
N6 Cd1 N4 97.44(7) . . ?
N1 Cd1 N4 74.20(7) . . ?
N3 Cd1 N2 144.49(8) . . ?
N6 Cd1 N2 70.57(8) . . ?
N1 Cd1 N2 74.85(8) . . ?
N4 Cd1 N2 86.81(7) . . ?
N3 Cd1 N5 98.15(7) . . ?
N6 Cd1 N5 80.10(7) . . ?
N1 Cd1 N5 96.48(7) . . ?
N4 Cd1 N5 160.33(7) . . ?
N2 Cd1 N5 73.92(7) . . ?
O5 Cl1 O6 106.4(4) . . ?
O5 Cl1 O3 108.6(2) . . ?
O6 Cl1 O3 108.7(3) . . ?
O5 Cl1 O4 114.6(3) . . ?
O6 Cl1 O4 106.72(19) . . ?
O3 Cl1 O4 111.46(19) . . ?
O10 Cl2 O7 110.52(19) . . ?
O10 Cl2 O9 110.3(2) . . ?
O7 Cl2 O9 107.44(19) . . ?
O10 Cl2 O8 109.4(2) . . ?
O7 Cl2 O8 107.79(18) . . ?
O9 Cl2 O8 111.32(19) . . ?
C10 O1 C13 115.6(2) . . ?
C13 O2 C14 113.7(3) . . ?
C3 N1 C15 110.4(2) . . ?
C3 N1 C1 111.1(2) . . ?
C15 N1 C1 112.4(2) . . ?
C3 N1 Cd1 105.23(16) . . ?
C15 N1 Cd1 108.76(15) . . ?
C1 N1 Cd1 108.56(16) . . ?
C25 N2 C35 110.7(2) . . ?
C25 N2 C2 111.6(2) . . ?
C35 N2 C2 111.5(2) . . ?
C25 N2 Cd1 111.21(16) . . ?
C35 N2 Cd1 104.01(16) . . ?
C2 N2 Cd1 107.48(16) . . ?
C4 N3 C11 118.6(2) . . ?
C4 N3 Cd1 111.46(17) . . ?
C11 N3 Cd1 127.13(18) . . ?
C16 N4 C23 118.0(2) . . ?
C16 N4 Cd1 113.16(16) . . ?
C23 N4 Cd1 128.31(16) . . ?
C26 N5 C33 118.0(2) . . ?
C26 N5 Cd1 112.51(17) . . ?
C33 N5 Cd1 128.01(16) . . ?
C36 N6 C43 119.2(2) . . ?
C36 N6 Cd1 113.86(18) . . ?
C43 N6 Cd1 125.78(17) . . ?
N1 C1 C2 111.6(2) . . ?
N1 C1 H1A 109.3 . . ?
C2 C1 H1A 109.3 . . ?
N1 C1 H1B 109.3 . . ?
C2 C1 H1B 109.3 . . ?
H1A C1 H1B 108.0 . . ?
N2 C2 C1 109.3(2) . . ?
N2 C2 H2A 109.8 . . ?
C1 C2 H2A 109.8 . . ?
N2 C2 H2B 109.8 . . ?
C1 C2 H2B 109.8 . . ?
H2A C2 H2B 108.3 . . ?
N1 C3 C4 112.7(2) . . ?
N1 C3 H3A 109.1 . . ?
C4 C3 H3A 109.1 . . ?
N1 C3 H3B 109.1 . . ?
C4 C3 H3B 109.1 . . ?
H3A C3 H3B 107.8 . . ?
N3 C4 C5 123.1(3) . . ?
N3 C4 C3 120.0(2) . . ?
C5 C4 C3 116.8(3) . . ?
C6 C5 C4 118.9(3) . . ?
C6 C5 H5 120.6 . . ?
C4 C5 H5 120.6 . . ?
C5 C6 C12 121.0(3) . . ?
C5 C6 H6 119.5 . . ?
C12 C6 H6 119.5 . . ?
C8 C7 C12 120.0(3) . . ?
C8 C7 H7 120.0 . . ?
C12 C7 H7 120.0 . . ?
C7 C8 C9 121.8(3) . . ?
C7 C8 H8 119.1 . . ?
C9 C8 H8 119.1 . . ?
C10 C9 C8 119.8(3) . . ?
C10 C9 H9 120.1 . . ?
C8 C9 H9 120.1 . . ?
O1 C10 C9 123.6(3) . . ?
O1 C10 C11 116.8(3) . . ?
C9 C10 C11 119.7(3) . . ?
N3 C11 C10 120.7(3) . . ?
N3 C11 C12 120.4(3) . . ?
C10 C11 C12 118.8(3) . . ?
C7 C12 C6 122.9(3) . . ?
C7 C12 C11 119.6(3) . . ?
C6 C12 C11 117.5(3) . . ?
O2 C13 O1 112.8(3) . . ?
O2 C13 H13A 109.0 . . ?
O1 C13 H13A 109.0 . . ?
O2 C13 H13B 109.0 . . ?
O1 C13 H13B 109.0 . . ?
H13A C13 H13B 107.8 . . ?
O2 C14 H14A 109.5 . . ?
O2 C14 H14B 109.5 . . ?
H14A C14 H14B 109.5 . . ?
O2 C14 H14C 109.5 . . ?
H14A C14 H14C 109.5 . . ?
H14B C14 H14C 109.5 . . ?
N1 C15 C16 115.6(2) . . ?
N1 C15 H15A 108.4 . . ?
C16 C15 H15A 108.4 . . ?
N1 C15 H15B 108.4 . . ?
C16 C15 H15B 108.4 . . ?
H15A C15 H15B 107.4 . . ?
N4 C16 C17 122.9(2) . . ?
N4 C16 C15 119.7(2) . . ?
C17 C16 C15 117.3(2) . . ?
C18 C17 C16 119.8(2) . . ?
C18 C17 H17 120.1 . . ?
C16 C17 H17 120.1 . . ?
C17 C18 C24 119.3(2) . . ?
C17 C18 H18 120.3 . . ?
C24 C18 H18 120.3 . . ?
C20 C19 C24 120.6(3) . . ?
C20 C19 H19 119.7 . . ?
C24 C19 H19 119.7 . . ?
C19 C20 C21 120.3(2) . . ?
C19 C20 H20 119.9 . . ?
C21 C20 H20 119.9 . . ?
C22 C21 C20 120.4(3) . . ?
C22 C21 H21 119.8 . . ?
C20 C21 H21 119.8 . . ?
C21 C22 C23 120.8(3) . . ?
C21 C22 H22 119.6 . . ?
C23 C22 H22 119.6 . . ?
N4 C23 C24 122.2(2) . . ?
N4 C23 C22 119.3(2) . . ?
C24 C23 C22 118.5(2) . . ?
C23 C24 C18 117.9(2) . . ?
C23 C24 C19 119.4(2) . . ?
C18 C24 C19 122.8(2) . . ?
N2 C25 C26 117.9(2) . . ?
N2 C25 H25A 107.8 . . ?
C26 C25 H25A 107.8 . . ?
N2 C25 H25B 107.8 . . ?
C26 C25 H25B 107.8 . . ?
H25A C25 H25B 107.2 . . ?
N5 C26 C27 122.8(2) . . ?
N5 C26 C25 122.5(2) . . ?
C27 C26 C25 114.7(2) . . ?
C28 C27 C26 119.9(3) . . ?
C28 C27 H27 120.1 . . ?
C26 C27 H27 120.1 . . ?
C27 C28 C34 119.4(3) . . ?
C27 C28 H28 120.3 . . ?
C34 C28 H28 120.3 . . ?
C30 C29 C34 121.0(3) . . ?
C30 C29 H29 119.5 . . ?
C34 C29 H29 119.5 . . ?
C29 C30 C31 119.9(3) . . ?
C29 C30 H30 120.1 . . ?
C31 C30 H30 120.1 . . ?
C32 C31 C30 120.5(3) . . ?
C32 C31 H31 119.8 . . ?
C30 C31 H31 119.7 . . ?
C31 C32 C33 120.8(3) . . ?
C31 C32 H32 119.6 . . ?
C33 C32 H32 119.6 . . ?
N5 C33 C32 119.4(2) . . ?
N5 C33 C34 121.7(2) . . ?
C32 C33 C34 118.8(2) . . ?
C28 C34 C29 122.9(3) . . ?
C28 C34 C33 118.1(3) . . ?
C29 C34 C33 119.0(3) . . ?
N2 C35 C36 111.8(2) . . ?
N2 C35 H35A 109.3 . . ?
C36 C35 H35A 109.3 . . ?
N2 C35 H35B 109.3 . . ?
C36 C35 H35B 109.3 . . ?
H35A C35 H35B 107.9 . . ?
N6 C36 C37 122.3(3) . . ?
N6 C36 C35 118.8(2) . . ?
C37 C36 C35 118.8(3) . . ?
C38 C37 C36 118.7(3) . . ?
C38 C37 H37 120.7 . . ?
C36 C37 H37 120.7 . . ?
C37 C38 C44 121.1(3) . . ?
C37 C38 H38 119.5 . . ?
C44 C38 H38 119.5 . . ?
C40 C39 C44 121.3(3) . . ?
C40 C39 H39 119.3 . . ?
C44 C39 H39 119.3 . . ?
C39 C40 C41 119.7(3) . . ?
C39 C40 H40 120.2 . . ?
C41 C40 H40 120.2 . . ?
C42 C41 C40 120.8(3) . . ?
C42 C41 H41 119.6 . . ?
C40 C41 H41 119.6 . . ?
C41 C42 C43 120.2(3) . . ?
C41 C42 H42 119.9 . . ?
C43 C42 H42 119.9 . . ?
N6 C43 C42 119.4(2) . . ?
N6 C43 C44 121.4(3) . . ?
C42 C43 C44 119.1(3) . . ?
C38 C44 C43 117.0(3) . . ?
C38 C44 C39 124.1(3) . . ?
C43 C44 C39 118.8(3) . . ?

loop_
_geom_bond_atom_site_label_1
_geom_bond_atom_site_label_2
_geom_bond_distance
_geom_bond_site_symmetry_2
_geom_bond_publ_flag
Cd1 N3 2.359(2) . ?
Cd1 N6 2.363(2) . ?
Cd1 N1 2.369(2) . ?
Cd1 N4 2.409(2) . ?
Cd1 N2 2.421(2) . ?
Cd1 N5 2.442(2) . ?
Cl1 O5 1.394(3) . ?
Cl1 O6 1.402(4) . ?
Cl1 O3 1.403(3) . ?
Cl1 O4 1.409(3) . ?
Cl2 O10 1.418(3) . ?
Cl2 O7 1.420(3) . ?
Cl2 O9 1.421(3) . ?
Cl2 O8 1.436(3) . ?
O1 C10 1.353(4) . ?
O1 C13 1.445(4) . ?
O2 C13 1.381(4) . ?
O2 C14 1.428(5) . ?
N1 C3 1.463(3) . ?
N1 C15 1.473(3) . ?
N1 C1 1.489(4) . ?
N2 C25 1.468(4) . ?
N2 C35 1.471(4) . ?
N2 C2 1.475(4) . ?
N3 C4 1.327(4) . ?
N3 C11 1.374(3) . ?
N4 C16 1.320(3) . ?
N4 C23 1.382(3) . ?
N5 C26 1.319(3) . ?
N5 C33 1.384(3) . ?
N6 C36 1.318(3) . ?
N6 C43 1.382(3) . ?
C1 C2 1.503(4) . ?
C1 H1A 0.9900 . ?
C1 H1B 0.9900 . ?
C2 H2A 0.9900 . ?
C2 H2B 0.9900 . ?
C3 C4 1.493(4) . ?
C3 H3A 0.9900 . ?
C3 H3B 0.9900 . ?
C4 C5 1.417(4) . ?
C5 C6 1.340(5) . ?
C5 H5 0.9500 . ?
C6 C12 1.395(5) . ?
C6 H6 0.9500 . ?
C7 C8 1.345(5) . ?
C7 C12 1.395(4) . ?
C7 H7 0.9500 . ?
C8 C9 1.409(5) . ?
C8 H8 0.9500 . ?
C9 C10 1.391(4) . ?
C9 H9 0.9500 . ?
C10 C11 1.400(5) . ?
C11 C12 1.444(4) . ?
C13 H13A 0.9900 . ?
C13 H13B 0.9900 . ?
C14 H14A 0.9800 . ?
C14 H14B 0.9800 . ?
C14 H14C 0.9800 . ?
C15 C16 1.509(3) . ?
C15 H15A 0.9900 . ?
C15 H15B 0.9900 . ?
C16 C17 1.412(3) . ?
C17 C18 1.359(4) . ?
C17 H17 0.9500 . ?
C18 C24 1.412(4) . ?
C18 H18 0.9500 . ?
C19 C20 1.360(4) . ?
C19 C24 1.419(4) . ?
C19 H19 0.9500 . ?
C20 C21 1.400(4) . ?
C20 H20 0.9500 . ?
C21 C22 1.369(4) . ?
C21 H21 0.9500 . ?
C22 C23 1.416(4) . ?
C22 H22 0.9500 . ?
C23 C24 1.408(4) . ?
C25 C26 1.507(4) . ?
C25 H25A 0.9900 . ?
C25 H25B 0.9900 . ?
C26 C27 1.418(4) . ?
C27 C28 1.352(4) . ?
C27 H27 0.9500 . ?
C28 C34 1.406(4) . ?
C28 H28 0.9500 . ?
C29 C30 1.362(5) . ?
C29 C34 1.413(4) . ?
C29 H29 0.9500 . ?
C30 C31 1.403(4) . ?
C30 H30 0.9500 . ?
C31 C32 1.371(4) . ?
C31 H31 0.9500 . ?
C32 C33 1.403(4) . ?
C32 H32 0.9500 . ?
C33 C34 1.416(4) . ?
C35 C36 1.505(4) . ?
C35 H35A 0.9900 . ?
C35 H35B 0.9900 . ?
C36 C37 1.416(4) . ?
C37 C38 1.354(5) . ?
C37 H37 0.9500 . ?
C38 C44 1.407(5) . ?
C38 H38 0.9500 . ?
C39 C40 1.353(5) . ?
C39 C44 1.414(5) . ?
C39 H39 0.9500 . ?
C40 C41 1.402(5) . ?
C40 H40 0.9500 . ?
C41 C42 1.373(4) . ?
C41 H41 0.9500 . ?
C42 C43 1.405(4) . ?
C42 H42 0.9500 . ?
C43 C44 1.409(4) . ?

loop_
_geom_torsion_atom_site_label_1
_geom_torsion_atom_site_label_2
_geom_torsion_atom_site_label_3
_geom_torsion_atom_site_label_4
_geom_torsion
_geom_torsion_site_symmetry_1
_geom_torsion_site_symmetry_2
_geom_torsion_site_symmetry_3
_geom_torsion_site_symmetry_4
_geom_torsion_publ_flag
C3 N1 C1 C2 -157.6(2) . . . . ?
C15 N1 C1 C2 78.0(3) . . . . ?
Cd1 N1 C1 C2 -42.4(3) . . . . ?
C25 N2 C2 C1 76.2(3) . . . . ?
C35 N2 C2 C1 -159.4(2) . . . . ?
Cd1 N2 C2 C1 -46.0(3) . . . . ?
N1 C1 C2 N2 61.8(3) . . . . ?
C15 N1 C3 C4 -74.0(3) . . . . ?
C1 N1 C3 C4 160.5(2) . . . . ?
Cd1 N1 C3 C4 43.2(2) . . . . ?
C11 N3 C4 C5 0.2(4) . . . . ?
Cd1 N3 C4 C5 162.5(2) . . . . ?
C11 N3 C4 C3 -175.0(2) . . . . ?
Cd1 N3 C4 C3 -12.8(3) . . . . ?
N1 C3 C4 N3 -22.1(3) . . . . ?
N1 C3 C4 C5 162.4(2) . . . . ?
N3 C4 C5 C6 -5.3(5) . . . . ?
C3 C4 C5 C6 170.1(3) . . . . ?
C4 C5 C6 C12 3.7(5) . . . . ?
C12 C7 C8 C9 0.9(5) . . . . ?
C7 C8 C9 C10 -2.6(5) . . . . ?
C13 O1 C10 C9 -5.0(4) . . . . ?
C13 O1 C10 C11 174.1(2) . . . . ?
C8 C9 C10 O1 179.1(3) . . . . ?
C8 C9 C10 C11 0.0(4) . . . . ?
C4 N3 C11 C10 -176.3(2) . . . . ?
Cd1 N3 C11 C10 24.5(3) . . . . ?
C4 N3 C11 C12 6.3(3) . . . . ?
Cd1 N3 C11 C12 -152.92(19) . . . . ?
O1 C10 C11 N3 7.4(4) . . . . ?
C9 C10 C11 N3 -173.4(2) . . . . ?
O1 C10 C11 C12 -175.2(2) . . . . ?
C9 C10 C11 C12 4.0(4) . . . . ?
C8 C7 C12 C6 -177.4(3) . . . . ?
C8 C7 C12 C11 3.2(4) . . . . ?
C5 C6 C12 C7 -176.9(3) . . . . ?
C5 C6 C12 C11 2.5(4) . . . . ?
N3 C11 C12 C7 171.8(2) . . . . ?
C10 C11 C12 C7 -5.7(4) . . . . ?
N3 C11 C12 C6 -7.6(4) . . . . ?
C10 C11 C12 C6 174.9(3) . . . . ?
C14 O2 C13 O1 -77.4(3) . . . . ?
C10 O1 C13 O2 -63.2(3) . . . . ?
C3 N1 C15 C16 147.1(2) . . . . ?
C1 N1 C15 C16 -88.2(3) . . . . ?
Cd1 N1 C15 C16 32.1(3) . . . . ?
C23 N4 C16 C17 0.5(4) . . . . ?
Cd1 N4 C16 C17 -172.0(2) . . . . ?
C23 N4 C16 C15 -176.3(2) . . . . ?
Cd1 N4 C16 C15 11.2(3) . . . . ?
N1 C15 C16 N4 -30.9(4) . . . . ?
N1 C15 C16 C17 152.2(2) . . . . ?
N4 C16 C17 C18 -0.5(4) . . . . ?
C15 C16 C17 C18 176.3(2) . . . . ?
C16 C17 C18 C24 0.4(4) . . . . ?
C24 C19 C20 C21 0.4(4) . . . . ?
C19 C20 C21 C22 -1.2(4) . . . . ?
C20 C21 C22 C23 1.4(4) . . . . ?
C16 N4 C23 C24 -0.2(4) . . . . ?
Cd1 N4 C23 C24 170.95(17) . . . . ?
C16 N4 C23 C22 -178.2(2) . . . . ?
Cd1 N4 C23 C22 -7.1(3) . . . . ?
C21 C22 C23 N4 177.5(2) . . . . ?
C21 C22 C23 C24 -0.6(4) . . . . ?
N4 C23 C24 C18 0.1(3) . . . . ?
C22 C23 C24 C18 178.1(2) . . . . ?
N4 C23 C24 C19 -178.3(2) . . . . ?
C22 C23 C24 C19 -0.3(4) . . . . ?
C17 C18 C24 C23 -0.2(4) . . . . ?
C17 C18 C24 C19 178.1(2) . . . . ?
C20 C19 C24 C23 0.4(4) . . . . ?
C20 C19 C24 C18 -177.9(3) . . . . ?
C35 N2 C25 C26 111.7(3) . . . . ?
C2 N2 C25 C26 -123.4(3) . . . . ?
Cd1 N2 C25 C26 -3.4(3) . . . . ?
C33 N5 C26 C27 -1.5(4) . . . . ?
Cd1 N5 C26 C27 166.0(2) . . . . ?
C33 N5 C26 C25 176.2(2) . . . . ?
Cd1 N5 C26 C25 -16.4(3) . . . . ?
N2 C25 C26 N5 14.2(4) . . . . ?
N2 C25 C26 C27 -168.0(3) . . . . ?
N5 C26 C27 C28 0.1(4) . . . . ?
C25 C26 C27 C28 -177.7(3) . . . . ?
C26 C27 C28 C34 0.8(4) . . . . ?
C34 C29 C30 C31 -0.3(4) . . . . ?
C29 C30 C31 C32 -0.2(4) . . . . ?
C30 C31 C32 C33 0.6(4) . . . . ?
C26 N5 C33 C32 -177.7(2) . . . . ?
Cd1 N5 C33 C32 17.1(3) . . . . ?
C26 N5 C33 C34 2.0(3) . . . . ?
Cd1 N5 C33 C34 -163.19(18) . . . . ?
C31 C32 C33 N5 179.4(2) . . . . ?
C31 C32 C33 C34 -0.3(4) . . . . ?
C27 C28 C34 C29 178.5(3) . . . . ?
C27 C28 C34 C33 -0.2(4) . . . . ?
C30 C29 C34 C28 -178.1(3) . . . . ?
C30 C29 C34 C33 0.6(4) . . . . ?
N5 C33 C34 C28 -1.2(4) . . . . ?
C32 C33 C34 C28 178.5(2) . . . . ?
N5 C33 C34 C29 180.0(2) . . . . ?
C32 C33 C34 C29 -0.3(4) . . . . ?
C25 N2 C35 C36 -72.5(3) . . . . ?
C2 N2 C35 C36 162.5(2) . . . . ?
Cd1 N2 C35 C36 47.0(3) . . . . ?
C43 N6 C36 C37 -1.0(4) . . . . ?
Cd1 N6 C36 C37 167.5(2) . . . . ?
C43 N6 C36 C35 -176.7(3) . . . . ?
Cd1 N6 C36 C35 -8.2(3) . . . . ?
N2 C35 C36 N6 -28.6(4) . . . . ?
N2 C35 C36 C37 155.5(3) . . . . ?
N6 C36 C37 C38 -3.3(5) . . . . ?
C35 C36 C37 C38 172.4(3) . . . . ?
C36 C37 C38 C44 4.0(6) . . . . ?
C44 C39 C40 C41 0.5(6) . . . . ?
C39 C40 C41 C42 -0.7(6) . . . . ?
C40 C41 C42 C43 -0.5(5) . . . . ?
C36 N6 C43 C42 -176.7(3) . . . . ?
Cd1 N6 C43 C42 16.2(4) . . . . ?
C36 N6 C43 C44 4.7(4) . . . . ?
Cd1 N6 C43 C44 -162.3(2) . . . . ?
C41 C42 C43 N6 -176.9(3) . . . . ?
C41 C42 C43 C44 1.7(5) . . . . ?
C37 C38 C44 C43 -0.5(6) . . . . ?
C37 C38 C44 C39 178.8(4) . . . . ?
N6 C43 C44 C38 -3.9(5) . . . . ?
C42 C43 C44 C38 177.5(3) . . . . ?
N6 C43 C44 C39 176.7(3) . . . . ?
C42 C43 C44 C39 -1.8(5) . . . . ?
C40 C39 C44 C38 -178.6(4) . . . . ?
C40 C39 C44 C43 0.7(6) . . . . ?
